data_4126246
loop_
_publ_author_name
'Kundu, Subrata'
'Greene, Christine'
'Williams, Kamille D.'
'Salvador, Tolani K.'
'Bertke, Jeffery A.'
'Cundari, Thomas R.'
'Warren, Timothy H.'

_publ_contact_author 'Timothy H. Warren'
_publ_section_title
;
 Three-Coordinate Copper(II) Aryls: Key Intermediates in C-O Bond
 Formation.
;
_journal_issue 27
_journal_name_full 'Journal of the American Chemical Society'
_journal_page_first 9112
_journal_page_last 9115
_journal_paper_doi 10.1021/jacs.7b04046
_journal_volume 139
_journal_year 2017
_chemical_formula_moiety 'C33 H44 Cu F6 N2 O'
_chemical_formula_sum 'C33 H44 Cu F6 N2 O'
_chemical_formula_weight 662.24
_chemical_name_systematic '[iPr2NNF6]Cu-OtBu'
_space_group_crystal_system triclinic
_space_group_IT_number 2
_space_group_name_Hall '-P 1'
_space_group_name_H-M_alt 'P -1'
_symmetry_space_group_name_Hall '-P 1'
_symmetry_space_group_name_H-M 'P -1'
_atom_sites_solution_hydrogens geom
_audit_creation_method SHELXL-2014/7
_cell_angle_alpha 76.137(2)
_cell_angle_beta 85.509(2)
_cell_angle_gamma 89.792(2)
_cell_formula_units_Z 6
_cell_length_a 11.5773(11)
_cell_length_b 19.2314(19)
_cell_length_c 23.096(2)
_cell_measurement_reflns_used 9841
_cell_measurement_temperature 100(2)
_cell_measurement_theta_max 28.19
_cell_measurement_theta_min 2.20
_cell_volume 4976.5(8)
_computing_cell_refinement 'SAINT V8.34A (Bruker, 2005)'
_computing_data_collection 'APEX2 V2014.9-0 (Bruker, 2014)'
_computing_data_reduction
; 
SAINT V8.34A, XPREP v2014/2, SADABS V2014/4 (Bruker, 2014) 
;
_computing_molecular_graphics 'SHELXTL v2014-4 (Bruker, 2014)'
_computing_publication_material 'XCIF V2014-2 (Bruker, 2014)'
_computing_structure_refinement 'SHELX-2014-6 (Sheldrick, 2015)'
_computing_structure_solution 'SHELX-2014-4 (Sheldrick, 2015)'
_diffrn_ambient_temperature 100(2)
_diffrn_measured_fraction_theta_full 0.998
_diffrn_measured_fraction_theta_max 0.998
_diffrn_measurement_device 'Bruker APEX DUO/ApexII CCD'
_diffrn_measurement_method 'profile data from \f and \w scans'
_diffrn_radiation_monochromator 'multilayer mirrors'
_diffrn_radiation_source 'fine-focus sealed tube'
_diffrn_radiation_type MoK\a
_diffrn_radiation_wavelength 0.71073
_diffrn_reflns_av_R_equivalents 0.0415
_diffrn_reflns_av_unetI/netI 0.0449
_diffrn_reflns_Laue_measured_fraction_full 0.998
_diffrn_reflns_Laue_measured_fraction_max 0.998
_diffrn_reflns_limit_h_max 13
_diffrn_reflns_limit_h_min -13
_diffrn_reflns_limit_k_max 23
_diffrn_reflns_limit_k_min -23
_diffrn_reflns_limit_l_max 27
_diffrn_reflns_limit_l_min -27
_diffrn_reflns_number 56140
_diffrn_reflns_point_group_measured_fraction_full 0.998
_diffrn_reflns_point_group_measured_fraction_max 0.998
_diffrn_reflns_theta_full 25.242
_diffrn_reflns_theta_max 25.349
_diffrn_reflns_theta_min 1.242
_exptl_absorpt_coefficient_mu 0.719
_exptl_absorpt_correction_T_max 0.7457
_exptl_absorpt_correction_T_min 0.5652
_exptl_absorpt_correction_type multi-scan
_exptl_absorpt_process_details 'SADABS V2014/4 (Bruker, 2014)'
_exptl_crystal_colour brown
_exptl_crystal_density_diffrn 1.326
_exptl_crystal_density_method 'not measured'
_exptl_crystal_description block
_exptl_crystal_F_000 2082
_exptl_crystal_size_max 0.240
_exptl_crystal_size_mid 0.230
_exptl_crystal_size_min 0.100
_refine_diff_density_max 1.946
_refine_diff_density_min -0.633
_refine_diff_density_rms 0.096
_refine_ls_extinction_method none
_refine_ls_goodness_of_fit_ref 1.065
_refine_ls_hydrogen_treatment constr
_refine_ls_matrix_type full
_refine_ls_number_parameters 1531
_refine_ls_number_reflns 18174
_refine_ls_number_restraints 2388
_refine_ls_restrained_S_all 1.027
_refine_ls_R_factor_all 0.0817
_refine_ls_R_factor_gt 0.0637
_refine_ls_shift/su_max 0.002
_refine_ls_shift/su_mean 0.000
_refine_ls_structure_factor_coef Fsqd
_refine_ls_weighting_details 'w=1/[\s^2^(Fo^2^)+(0.0764P)^2^+12.3879P] where P=(Fo^2^+2Fc^2^)/3'
_refine_ls_weighting_scheme calc
_refine_ls_wR_factor_gt 0.1577
_refine_ls_wR_factor_ref 0.1685
_reflns_Friedel_coverage 0.000
_reflns_number_gt 14332
_reflns_number_total 18174
_reflns_threshold_expression 'I > 2\s(I)'
_cod_data_source_file ja7b04046_si_003.cif
_cod_data_source_block 2iPr
_cod_depositor_comments 'Adding full bibliography for 4126246--4126248.cif.'
_cod_original_cell_volume 4976.6(8)
_cod_database_code 4126246
_shelx_shelxl_version_number 2014/7
_shelx_space_group_comment
;
The symmetry employed for this shelxl refinement is uniquely defined
by the following loop, which should always be used as a source of
symmetry information in preference to the above space-group names.
They are only intended as comments.
;
_shelx_estimated_absorpt_t_min 0.846
_shelx_estimated_absorpt_t_max 0.932

loop_
_space_group_symop_operation_xyz
'x, y, z'
'-x, -y, -z'

loop_
_atom_site_label
_atom_site_type_symbol
_atom_site_fract_x
_atom_site_fract_y
_atom_site_fract_z
_atom_site_U_iso_or_equiv
_atom_site_adp_type
_atom_site_occupancy
_atom_site_site_symmetry_order
_atom_site_calc_flag
_atom_site_refinement_flags_posn
_atom_site_refinement_flags_adp
_atom_site_refinement_flags_occupancy
_atom_site_disorder_assembly
_atom_site_disorder_group
Cu1 Cu 0.71888(4) 0.26150(2) 0.49907(2) 0.01390(11) Uani 1 1 d . U . . .
N1 N 0.7547(3) 0.16348(16) 0.50383(14) 0.0184(6) Uani 1 1 d . U . . .
N2 N 0.5836(2) 0.26303(15) 0.45726(13) 0.0129(6) Uani 1 1 d . U . . .
O1 O 0.7736(2) 0.32241(14) 0.53715(12) 0.0228(6) Uani 1 1 d . U . . .
C1 C 0.6827(3) 0.11812(18) 0.48928(16) 0.0197(8) Uani 1 1 d D U . . .
C2 C 0.5807(3) 0.13657(19) 0.46181(16) 0.0193(8) Uani 1 1 d . U . . .
H2 H 0.5375 0.0991 0.4528 0.023 Uiso 1 1 calc R U . . .
C3 C 0.5362(3) 0.20598(18) 0.44632(15) 0.0163(7) Uani 1 1 d . U . . .
C4 C 0.7089(4) 0.0380(2) 0.5047(2) 0.0281(11) Uani 0.879(8) 1 d D U P A 1
F1 F 0.6215(3) -0.0020(3) 0.4956(2) 0.0349(10) Uani 0.879(8) 1 d D U P A 1
F2 F 0.7998(4) 0.02339(19) 0.4716(2) 0.0558(13) Uani 0.879(8) 1 d D U P A 1
F3 F 0.7302(4) 0.01462(15) 0.56183(16) 0.0432(11) Uani 0.879(8) 1 d D U P A 1
C4B C 0.725(2) 0.0416(7) 0.4935(10) 0.031(3) Uani 0.121(8) 1 d D U P A 2
F1B F 0.633(2) -0.002(2) 0.5109(13) 0.032(4) Uani 0.121(8) 1 d D U P A 2
F2B F 0.774(2) 0.0281(14) 0.4436(9) 0.035(4) Uani 0.121(8) 1 d D U P A 2
F3B F 0.801(2) 0.0181(10) 0.5343(11) 0.035(4) Uani 0.121(8) 1 d D U P A 2
C5 C 0.4239(3) 0.21311(19) 0.41481(17) 0.0208(8) Uani 1 1 d . U . . .
F4 F 0.3844(2) 0.15159(13) 0.40688(13) 0.0419(7) Uani 1 1 d . U . . .
F5 F 0.3373(2) 0.23740(17) 0.44583(14) 0.0489(8) Uani 1 1 d . U . . .
F6 F 0.4342(2) 0.25860(15) 0.36211(12) 0.0474(8) Uani 1 1 d . U . . .
C6 C 0.8663(3) 0.14599(19) 0.52621(19) 0.0250(8) Uani 1 1 d . U . . .
C7 C 0.8774(4) 0.1384(2) 0.5875(2) 0.0320(10) Uani 1 1 d . U . . .
C8 C 0.9894(4) 0.1346(3) 0.6061(3) 0.0451(12) Uani 1 1 d . U . . .
H8 H 1.0005 0.1300 0.6471 0.054 Uiso 1 1 calc R U . . .
C9 C 1.0850(4) 0.1374(3) 0.5652(3) 0.0524(14) Uani 1 1 d . U . . .
H9 H 1.1608 0.1362 0.5785 0.063 Uiso 1 1 calc R U . . .
C10 C 1.0714(4) 0.1419(2) 0.5061(3) 0.0478(13) Uani 1 1 d . U . . .
H10 H 1.1381 0.1417 0.4795 0.057 Uiso 1 1 calc R U . . .
C11 C 0.9625(4) 0.1468(2) 0.4839(2) 0.0344(10) Uani 1 1 d D U . . .
C12 C 0.5337(3) 0.33382(18) 0.44578(16) 0.0142(7) Uani 1 1 d . U . . .
C13 C 0.5698(3) 0.38451(19) 0.39312(16) 0.0164(7) Uani 1 1 d . U . . .
C14 C 0.5351(3) 0.4548(2) 0.38817(18) 0.0225(8) Uani 1 1 d . U . . .
H14 H 0.5600 0.4903 0.3532 0.027 Uiso 1 1 calc R U . . .
C15 C 0.4659(4) 0.4742(2) 0.43252(18) 0.0250(8) Uani 1 1 d . U . . .
H15 H 0.4437 0.5227 0.4282 0.030 Uiso 1 1 calc R U . . .
C16 C 0.4283(3) 0.42283(19) 0.48363(18) 0.0220(8) Uani 1 1 d . U . . .
H16 H 0.3785 0.4364 0.5136 0.026 Uiso 1 1 calc R U . . .
C17 C 0.4620(3) 0.35157(19) 0.49208(16) 0.0169(7) Uani 1 1 d . U . . .
C18 C 0.7737(4) 0.1325(2) 0.63338(19) 0.0320(10) Uani 1 1 d . U . . .
H18 H 0.7020 0.1338 0.6117 0.038 Uiso 1 1 calc R U . . .
C20 C 0.6437(3) 0.3647(2) 0.34290(17) 0.0224(8) Uani 1 1 d . U . . .
H20 H 0.6366 0.3117 0.3484 0.027 Uiso 1 1 calc R U . . .
C21 C 0.4230(3) 0.2980(2) 0.54969(17) 0.0211(8) Uani 1 1 d . U . . .
H21 H 0.4477 0.2495 0.5454 0.025 Uiso 1 1 calc R U . . .
C22 C 0.7691(5) 0.1953(3) 0.6637(2) 0.0501(13) Uani 1 1 d . U . . .
H22A H 0.8388 0.1957 0.6851 0.075 Uiso 1 1 calc R U . . .
H22B H 0.7003 0.1900 0.6920 0.075 Uiso 1 1 calc R U . . .
H22C H 0.7652 0.2404 0.6333 0.075 Uiso 1 1 calc R U . . .
C23 C 0.7720(4) 0.0613(3) 0.6810(2) 0.0466(13) Uani 1 1 d . U . . .
H23A H 0.7801 0.0215 0.6613 0.070 Uiso 1 1 calc R U . . .
H23B H 0.6985 0.0560 0.7059 0.070 Uiso 1 1 calc R U . . .
H23C H 0.8364 0.0609 0.7062 0.070 Uiso 1 1 calc R U . . .
C19 C 0.9504(8) 0.1540(5) 0.4182(2) 0.0387(15) Uani 0.81(2) 1 d D U P B 1
H19 H 0.8658 0.1498 0.4132 0.046 Uiso 0.81(2) 1 calc R U P B 1
C24 C 0.9923(11) 0.2283(4) 0.3797(5) 0.045(2) Uani 0.81(2) 1 d D U P B 1
H24A H 0.9468 0.2658 0.3926 0.068 Uiso 0.81(2) 1 calc R U P B 1
H24B H 0.9823 0.2308 0.3376 0.068 Uiso 0.81(2) 1 calc R U P B 1
H24C H 1.0744 0.2353 0.3848 0.068 Uiso 0.81(2) 1 calc R U P B 1
C25 C 1.0125(9) 0.0953(4) 0.3920(5) 0.044(2) Uani 0.81(2) 1 d D U P B 1
H25A H 1.0965 0.1005 0.3928 0.066 Uiso 0.81(2) 1 calc R U P B 1
H25B H 0.9932 0.1004 0.3507 0.066 Uiso 0.81(2) 1 calc R U P B 1
H25C H 0.9870 0.0479 0.4161 0.066 Uiso 0.81(2) 1 calc R U P B 1
C19B C 0.960(3) 0.1568(19) 0.4172(5) 0.042(3) Uani 0.19(2) 1 d D U P B 2
H19B H 0.8823 0.1515 0.4029 0.050 Uiso 0.19(2) 1 calc R U P B 2
C24B C 1.020(4) 0.2308(17) 0.392(2) 0.043(6) Uani 0.19(2) 1 d D U P B 2
H24D H 0.9678 0.2685 0.3994 0.064 Uiso 0.19(2) 1 calc R U P B 2
H24E H 1.0397 0.2379 0.3491 0.064 Uiso 0.19(2) 1 calc R U P B 2
H24F H 1.0913 0.2330 0.4122 0.064 Uiso 0.19(2) 1 calc R U P B 2
C25B C 1.048(3) 0.0975(17) 0.4100(14) 0.042(5) Uani 0.19(2) 1 d D U P B 2
H25D H 1.0526 0.0632 0.4487 0.064 Uiso 0.19(2) 1 calc R U P B 2
H25E H 1.1245 0.1193 0.3958 0.064 Uiso 0.19(2) 1 calc R U P B 2
H25F H 1.0218 0.0725 0.3809 0.064 Uiso 0.19(2) 1 calc R U P B 2
C26 C 0.7697(4) 0.3825(3) 0.3453(2) 0.0371(11) Uani 1 1 d . U . . .
H26A H 0.7785 0.4336 0.3436 0.056 Uiso 1 1 calc R U . . .
H26B H 0.8151 0.3710 0.3112 0.056 Uiso 1 1 calc R U . . .
H26C H 0.7975 0.3542 0.3827 0.056 Uiso 1 1 calc R U . . .
C27 C 0.6018(4) 0.4001(3) 0.28199(19) 0.0378(11) Uani 1 1 d . U . . .
H27A H 0.6151 0.4519 0.2736 0.057 Uiso 1 1 calc R U . . .
H27B H 0.5189 0.3900 0.2822 0.057 Uiso 1 1 calc R U . . .
H27C H 0.6446 0.3810 0.2510 0.057 Uiso 1 1 calc R U . . .
C28 C 0.4812(4) 0.3135(2) 0.60267(18) 0.0277(9) Uani 1 1 d . U . . .
H28A H 0.5654 0.3158 0.5937 0.042 Uiso 1 1 calc R U . . .
H28B H 0.4612 0.2751 0.6385 0.042 Uiso 1 1 calc R U . . .
H28C H 0.4541 0.3593 0.6097 0.042 Uiso 1 1 calc R U . . .
C29 C 0.2903(4) 0.2962(3) 0.5614(2) 0.0361(10) Uani 1 1 d . U . . .
H29A H 0.2642 0.3420 0.5688 0.054 Uiso 1 1 calc R U . . .
H29B H 0.2672 0.2574 0.5964 0.054 Uiso 1 1 calc R U . . .
H29C H 0.2550 0.2879 0.5263 0.054 Uiso 1 1 calc R U . . .
C30 C 0.8636(3) 0.3745(2) 0.52996(17) 0.0276(9) Uani 1 1 d D U . . .
C31 C 0.8185(12) 0.4453(5) 0.4948(6) 0.035(2) Uani 0.70(3) 1 d D U P C 1
H31A H 0.7974 0.4399 0.4558 0.052 Uiso 0.70(3) 1 calc R U P C 1
H31B H 0.8789 0.4824 0.4889 0.052 Uiso 0.70(3) 1 calc R U P C 1
H31C H 0.7501 0.4591 0.5170 0.052 Uiso 0.70(3) 1 calc R U P C 1
C32 C 0.8914(15) 0.3795(9) 0.5921(3) 0.051(3) Uani 0.70(3) 1 d D U P C 1
H32A H 0.8210 0.3913 0.6140 0.076 Uiso 0.70(3) 1 calc R U P C 1
H32B H 0.9504 0.4171 0.5886 0.076 Uiso 0.70(3) 1 calc R U P C 1
H32C H 0.9209 0.3336 0.6137 0.076 Uiso 0.70(3) 1 calc R U P C 1
C33 C 0.9694(7) 0.3505(6) 0.4960(6) 0.035(2) Uani 0.70(3) 1 d D U P C 1
H33A H 0.9909 0.3022 0.5170 0.052 Uiso 0.70(3) 1 calc R U P C 1
H33B H 1.0344 0.3838 0.4939 0.052 Uiso 0.70(3) 1 calc R U P C 1
H33C H 0.9507 0.3502 0.4554 0.052 Uiso 0.70(3) 1 calc R U P C 1
C31B C 0.841(3) 0.4407(11) 0.4807(9) 0.031(5) Uani 0.30(3) 1 d D U P C 2
H31D H 0.8461 0.4279 0.4419 0.046 Uiso 0.30(3) 1 calc R U P C 2
H31E H 0.8996 0.4778 0.4798 0.046 Uiso 0.30(3) 1 calc R U P C 2
H31F H 0.7639 0.4588 0.4886 0.046 Uiso 0.30(3) 1 calc R U P C 2
C32B C 0.856(3) 0.3947(15) 0.5905(6) 0.032(4) Uani 0.30(3) 1 d D U P C 2
H32D H 0.7808 0.4156 0.5974 0.047 Uiso 0.30(3) 1 calc R U P C 2
H32E H 0.9179 0.4296 0.5904 0.047 Uiso 0.30(3) 1 calc R U P C 2
H32F H 0.8661 0.3517 0.6225 0.047 Uiso 0.30(3) 1 calc R U P C 2
C33B C 0.9815(12) 0.3428(12) 0.5183(15) 0.034(5) Uani 0.30(3) 1 d D U P C 2
H33D H 0.9990 0.3057 0.5536 0.051 Uiso 0.30(3) 1 calc R U P C 2
H33E H 1.0411 0.3807 0.5100 0.051 Uiso 0.30(3) 1 calc R U P C 2
H33F H 0.9801 0.3216 0.4838 0.051 Uiso 0.30(3) 1 calc R U P C 2
Cu2 Cu 0.54001(4) 0.09123(2) 0.17582(2) 0.01654(12) Uani 1 1 d . U . . .
N3 N 0.5727(2) -0.00818(15) 0.19094(13) 0.0152(6) Uani 1 1 d . U . . .
N4 N 0.4119(3) 0.08874(16) 0.12961(13) 0.0167(6) Uani 1 1 d . U . . .
O2 O 0.5891(2) 0.15926(14) 0.20800(13) 0.0267(6) Uani 1 1 d . U . . .
C34 C 0.5030(3) -0.05568(18) 0.17821(16) 0.0165(7) Uani 1 1 d D U . . .
C35 C 0.4036(3) -0.03973(19) 0.14770(17) 0.0195(8) Uani 1 1 d . U . . .
H35 H 0.3595 -0.0788 0.1421 0.023 Uiso 1 1 calc R U . . .
C36 C 0.3635(3) 0.02924(19) 0.12459(16) 0.0181(7) Uani 1 1 d D U . . .
C37 C 0.5305(4) -0.1355(2) 0.1985(2) 0.0248(9) Uani 0.929(5) 1 d D U P D 1
F7 F 0.4535(3) -0.17761(17) 0.18378(15) 0.0391(9) Uani 0.929(5) 1 d D U P D 1
F8 F 0.6332(2) -0.15135(13) 0.17641(15) 0.0415(9) Uani 0.929(5) 1 d D U P D 1
F9 F 0.5314(3) -0.15507(14) 0.25780(13) 0.0442(9) Uani 0.929(5) 1 d D U P D 1
C37B C 0.520(2) -0.1346(7) 0.2103(13) 0.030(3) Uani 0.071(5) 1 d D U P D 2
F7B F 0.494(3) -0.173(2) 0.1723(14) 0.032(4) Uani 0.071(5) 1 d D U P D 2
F8B F 0.625(2) -0.1557(16) 0.2268(16) 0.033(4) Uani 0.071(5) 1 d D U P D 2
F9B F 0.449(3) -0.1599(16) 0.2592(13) 0.032(4) Uani 0.071(5) 1 d D U P D 2
C38 C 0.2531(4) 0.0275(3) 0.0926(2) 0.0292(10) Uani 0.904(7) 1 d D U P E 1
F10 F 0.1632(2) 0.0068(2) 0.13309(16) 0.0520(12) Uani 0.904(7) 1 d D U P E 1
F11 F 0.2247(4) 0.08983(19) 0.0572(2) 0.0426(10) Uani 0.904(7) 1 d D U P E 1
F12 F 0.2600(3) -0.01989(16) 0.05883(17) 0.0407(10) Uani 0.904(7) 1 d D U P E 1
C38B C 0.2470(14) 0.0385(15) 0.0954(12) 0.038(3) Uani 0.096(7) 1 d D U P E 2
F10B F 0.151(2) 0.059(2) 0.1238(12) 0.044(4) Uani 0.096(7) 1 d D U P E 2
F11B F 0.264(3) 0.0897(16) 0.0444(14) 0.032(5) Uani 0.096(7) 1 d D U P E 2
F12B F 0.211(3) -0.0191(14) 0.0778(16) 0.045(4) Uani 0.096(7) 1 d D U P E 2
C39 C 0.6818(3) -0.02306(18) 0.21735(17) 0.0175(7) Uani 1 1 d . U . . .
C40 C 0.6859(3) -0.0252(2) 0.27789(17) 0.0230(8) Uani 1 1 d . U . . .
C41 C 0.7936(4) -0.0251(2) 0.29983(19) 0.0326(10) Uani 1 1 d . U . . .
H41 H 0.7984 -0.0259 0.3409 0.039 Uiso 1 1 calc R U . . .
C42 C 0.8940(4) -0.0237(2) 0.2634(2) 0.0355(10) Uani 1 1 d . U . . .
H42 H 0.9673 -0.0216 0.2788 0.043 Uiso 1 1 calc R U . . .
C43 C 0.8877(3) -0.0255(2) 0.20429(19) 0.0279(9) Uani 1 1 d . U . . .
H43 H 0.9574 -0.0273 0.1801 0.033 Uiso 1 1 calc R U . . .
C44 C 0.7828(3) -0.0247(2) 0.17942(18) 0.0218(8) Uani 1 1 d . U . . .
C45 C 0.3697(3) 0.16015(19) 0.10677(17) 0.0207(8) Uani 1 1 d . U . . .
C46 C 0.4303(4) 0.2026(2) 0.05543(18) 0.0260(9) Uani 1 1 d . U . . .
C47 C 0.3936(4) 0.2731(2) 0.0363(2) 0.0324(10) Uani 1 1 d . U . . .
H47 H 0.4318 0.3035 0.0016 0.039 Uiso 1 1 calc R U . . .
C48 C 0.3037(4) 0.2991(2) 0.0665(2) 0.0343(10) Uani 1 1 d . U . . .
H48 H 0.2799 0.3471 0.0523 0.041 Uiso 1 1 calc R U . . .
C49 C 0.2476(4) 0.2566(2) 0.1172(2) 0.0324(10) Uani 1 1 d . U . . .
H49 H 0.1860 0.2759 0.1379 0.039 Uiso 1 1 calc R U . . .
C50 C 0.2796(3) 0.1854(2) 0.13898(19) 0.0239(8) Uani 1 1 d . U . . .
C51 C 0.5774(3) -0.0280(2) 0.31992(17) 0.0251(9) Uani 1 1 d . U . . .
H51 H 0.5092 -0.0324 0.2969 0.030 Uiso 1 1 calc R U . . .
C52 C 0.7792(4) -0.0233(2) 0.11350(18) 0.0255(9) Uani 1 1 d . U . . .
H52 H 0.6971 -0.0316 0.1060 0.031 Uiso 1 1 calc R U . . .
C53 C 0.5301(4) 0.1742(3) 0.0221(2) 0.0409(11) Uani 1 1 d . U . . .
H53 H 0.5737 0.1416 0.0531 0.049 Uiso 1 1 calc R U . . .
C54 C 0.2216(4) 0.1405(2) 0.1972(2) 0.0316(9) Uani 1 1 d . U . . .
H54 H 0.2408 0.0894 0.1987 0.038 Uiso 1 1 calc R U . . .
C55 C 0.5634(4) 0.0406(3) 0.3422(2) 0.0391(11) Uani 1 1 d . U . . .
H55A H 0.6315 0.0480 0.3628 0.059 Uiso 1 1 calc R U . . .
H55B H 0.4938 0.0364 0.3700 0.059 Uiso 1 1 calc R U . . .
H55C H 0.5558 0.0815 0.3081 0.059 Uiso 1 1 calc R U . . .
C56 C 0.5756(4) -0.0937(3) 0.37282(19) 0.0360(11) Uani 1 1 d . U . . .
H56A H 0.5839 -0.1371 0.3578 0.054 Uiso 1 1 calc R U . . .
H56B H 0.5020 -0.0959 0.3973 0.054 Uiso 1 1 calc R U . . .
H56C H 0.6398 -0.0899 0.3972 0.054 Uiso 1 1 calc R U . . .
C57 C 0.8189(4) 0.0495(2) 0.07453(19) 0.0369(11) Uani 1 1 d . U . . .
H57A H 0.7668 0.0865 0.0835 0.055 Uiso 1 1 calc R U . . .
H57B H 0.8173 0.0489 0.0323 0.055 Uiso 1 1 calc R U . . .
H57C H 0.8979 0.0599 0.0827 0.055 Uiso 1 1 calc R U . . .
C58 C 0.8529(4) -0.0820(3) 0.0953(2) 0.0424(12) Uani 1 1 d . U . . .
H58A H 0.9351 -0.0713 0.0971 0.064 Uiso 1 1 calc R U . . .
H58B H 0.8386 -0.0839 0.0545 0.064 Uiso 1 1 calc R U . . .
H58C H 0.8321 -0.1283 0.1228 0.064 Uiso 1 1 calc R U . . .
C59 C 0.6159(5) 0.2309(3) -0.0130(3) 0.0616(16) Uani 1 1 d . U . . .
H59A H 0.5813 0.2588 -0.0486 0.092 Uiso 1 1 calc R U . . .
H59B H 0.6862 0.2079 -0.0253 0.092 Uiso 1 1 calc R U . . .
H59C H 0.6359 0.2629 0.0121 0.092 Uiso 1 1 calc R U . . .
C60 C 0.4891(5) 0.1287(3) -0.0185(2) 0.0520(14) Uani 1 1 d . U . . .
H60A H 0.4444 0.0873 0.0058 0.078 Uiso 1 1 calc R U . . .
H60B H 0.5565 0.1121 -0.0395 0.078 Uiso 1 1 calc R U . . .
H60C H 0.4403 0.1576 -0.0477 0.078 Uiso 1 1 calc R U . . .
C61 C 0.2688(5) 0.1584(3) 0.2520(2) 0.0444(12) Uani 1 1 d . U . . .
H61A H 0.3533 0.1541 0.2495 0.067 Uiso 1 1 calc R U . . .
H61B H 0.2352 0.1251 0.2884 0.067 Uiso 1 1 calc R U . . .
H61C H 0.2482 0.2075 0.2533 0.067 Uiso 1 1 calc R U . . .
C62 C 0.0892(4) 0.1457(3) 0.2001(3) 0.0526(14) Uani 1 1 d . U . . .
H62A H 0.0668 0.1950 0.1998 0.079 Uiso 1 1 calc R U . . .
H62B H 0.0556 0.1132 0.2369 0.079 Uiso 1 1 calc R U . . .
H62C H 0.0606 0.1322 0.1654 0.079 Uiso 1 1 calc R U . . .
C63 C 0.6792(4) 0.2114(2) 0.1945(2) 0.0278(9) Uani 1 1 d . U . . .
C64 C 0.6291(5) 0.2826(3) 0.1626(3) 0.0467(13) Uani 1 1 d . U . . .
H64A H 0.5940 0.2768 0.1268 0.070 Uiso 1 1 calc R U . . .
H64B H 0.6912 0.3190 0.1510 0.070 Uiso 1 1 calc R U . . .
H64C H 0.5700 0.2978 0.1896 0.070 Uiso 1 1 calc R U . . .
C65 C 0.7259(5) 0.2161(3) 0.2531(2) 0.0495(13) Uani 1 1 d . U . . .
H65A H 0.6625 0.2267 0.2801 0.074 Uiso 1 1 calc R U . . .
H65B H 0.7850 0.2543 0.2453 0.074 Uiso 1 1 calc R U . . .
H65C H 0.7605 0.1704 0.2715 0.074 Uiso 1 1 calc R U . . .
C66 C 0.7755(5) 0.1905(3) 0.1537(3) 0.0542(15) Uani 1 1 d . U . . .
H66A H 0.8075 0.1446 0.1736 0.081 Uiso 1 1 calc R U . . .
H66B H 0.8368 0.2274 0.1446 0.081 Uiso 1 1 calc R U . . .
H66C H 0.7444 0.1862 0.1164 0.081 Uiso 1 1 calc R U . . .
Cu3 Cu 0.09421(3) 0.57783(2) 0.16441(2) 0.01298(11) Uani 1 1 d . U . . .
N5 N 0.2360(2) 0.57038(15) 0.20133(13) 0.0145(6) Uani 1 1 d . U . . .
N6 N 0.0663(2) 0.67487(15) 0.16431(13) 0.0145(6) Uani 1 1 d . U . . .
O3 O 0.0276(3) 0.52456(16) 0.12242(14) 0.0339(7) Uani 1 1 d . U . . .
C67 C 0.2889(3) 0.62484(19) 0.21378(16) 0.0172(7) Uani 1 1 d D U . . .
C68 C 0.2486(3) 0.69440(19) 0.20272(17) 0.0187(8) Uani 1 1 d . U . . .
H68 H 0.2963 0.7297 0.2120 0.022 Uiso 1 1 calc R U . . .
C69 C 0.1432(3) 0.71700(18) 0.17898(15) 0.0148(7) Uani 1 1 d D U . . .
C70 C 0.4053(4) 0.6124(2) 0.2418(2) 0.0244(9) Uani 0.955(6) 1 d D U P F 1
F13 F 0.4468(3) 0.67039(15) 0.25497(14) 0.0365(8) Uani 0.955(6) 1 d D U P F 1
F14 F 0.3957(3) 0.56225(18) 0.29333(16) 0.0490(11) Uani 0.955(6) 1 d D U P F 1
F15 F 0.4862(2) 0.59080(18) 0.20689(18) 0.0516(9) Uani 0.955(6) 1 d D U P F 1
C70B C 0.383(2) 0.6287(17) 0.2562(12) 0.032(3) Uani 0.045(6) 1 d D U P F 2
F13B F 0.400(5) 0.694(2) 0.263(2) 0.031(5) Uani 0.045(6) 1 d D U P F 2
F14B F 0.355(4) 0.589(3) 0.3115(12) 0.032(5) Uani 0.045(6) 1 d D U P F 2
F15B F 0.4837(19) 0.606(3) 0.239(3) 0.043(4) Uani 0.045(6) 1 d D U P F 2
C71 C 0.1219(5) 0.7976(2) 0.1680(2) 0.0225(12) Uani 0.744(9) 1 d D U P G 1
F16 F 0.2073(4) 0.8332(2) 0.1840(3) 0.0375(13) Uani 0.744(9) 1 d D U P G 1
F17 F 0.1111(5) 0.82632(17) 0.10998(15) 0.0343(12) Uani 0.744(9) 1 d D U P G 1
F18 F 0.0257(3) 0.81199(19) 0.1976(2) 0.0378(12) Uani 0.744(9) 1 d D U P G 1
C71B C 0.1268(10) 0.7982(4) 0.1655(5) 0.027(2) Uani 0.256(9) 1 d D U P G 2
F16B F 0.1690(12) 0.8282(8) 0.2057(5) 0.032(3) Uani 0.256(9) 1 d D U P G 2
F17B F 0.1859(13) 0.8273(5) 0.1132(4) 0.038(3) Uani 0.256(9) 1 d D U P G 2
F18B F 0.0187(8) 0.8198(6) 0.1608(7) 0.037(3) Uani 0.256(9) 1 d D U P G 2
C72 C 0.2824(3) 0.49896(18) 0.20821(17) 0.0181(7) Uani 1 1 d . U . . .
C73 C 0.3481(3) 0.4828(2) 0.15940(18) 0.0245(8) Uani 1 1 d D U . . .
C74 C 0.3766(4) 0.4118(2) 0.1629(2) 0.0311(9) Uani 1 1 d . U . . .
H74 H 0.4213 0.3997 0.1305 0.037 Uiso 1 1 calc R U . . .
C75 C 0.3411(4) 0.3587(2) 0.2125(2) 0.0305(9) Uani 1 1 d . U . . .
H75 H 0.3601 0.3103 0.2138 0.037 Uiso 1 1 calc R U . . .
C76 C 0.2785(4) 0.3753(2) 0.26012(19) 0.0276(9) Uani 1 1 d . U . . .
H76 H 0.2555 0.3381 0.2943 0.033 Uiso 1 1 calc R U . . .
C77 C 0.2478(3) 0.4456(2) 0.25952(17) 0.0202(8) Uani 1 1 d D U . . .
C78 C -0.0484(3) 0.69616(18) 0.14750(17) 0.0168(7) Uani 1 1 d . U . . .
C79 C -0.1394(3) 0.6887(2) 0.19321(19) 0.0254(8) Uani 1 1 d D U . . .
C80 C -0.2507(4) 0.6987(2) 0.1771(2) 0.0291(9) Uani 1 1 d . U . . .
H80 H -0.3128 0.6943 0.2073 0.035 Uiso 1 1 calc R U . . .
C81 C -0.2741(4) 0.7150(2) 0.1180(2) 0.0305(9) Uani 1 1 d . U . . .
H81 H -0.3520 0.7205 0.1076 0.037 Uiso 1 1 calc R U . . .
C82 C -0.1849(4) 0.7234(2) 0.07368(19) 0.0279(9) Uani 1 1 d . U . . .
H82 H -0.2025 0.7357 0.0330 0.033 Uiso 1 1 calc R U . . .
C83 C -0.0692(3) 0.71443(19) 0.08681(17) 0.0200(8) Uani 1 1 d . U . . .
C87 C 0.0273(4) 0.7240(2) 0.03717(18) 0.0268(9) Uani 1 1 d . U . . .
H87 H 0.1029 0.7207 0.0557 0.032 Uiso 1 1 calc R U . . .
C84 C 0.3817(8) 0.5384(4) 0.1015(3) 0.0288(17) Uani 0.81(3) 1 d D U P H 1
H84 H 0.3663 0.5868 0.1090 0.035 Uiso 0.81(3) 1 calc R U P H 1
C88 C 0.3082(10) 0.5297(5) 0.0509(3) 0.037(2) Uani 0.81(3) 1 d D U P H 1
H88A H 0.3230 0.4829 0.0421 0.056 Uiso 0.81(3) 1 calc R U P H 1
H88B H 0.3290 0.5677 0.0150 0.056 Uiso 0.81(3) 1 calc R U P H 1
H88C H 0.2259 0.5329 0.0634 0.056 Uiso 0.81(3) 1 calc R U P H 1
C89 C 0.5122(9) 0.5348(4) 0.0828(5) 0.042(2) Uani 0.81(3) 1 d D U P H 1
H89A H 0.5575 0.5438 0.1145 0.062 Uiso 0.81(3) 1 calc R U P H 1
H89B H 0.5319 0.5712 0.0457 0.062 Uiso 0.81(3) 1 calc R U P H 1
H89C H 0.5300 0.4872 0.0764 0.062 Uiso 0.81(3) 1 calc R U P H 1
C84B C 0.405(3) 0.5438(14) 0.1108(12) 0.032(4) Uani 0.19(3) 1 d D U P H 2
H84B H 0.3851 0.5890 0.1233 0.038 Uiso 0.19(3) 1 calc R U P H 2
C88B C 0.351(4) 0.549(2) 0.0513(14) 0.039(5) Uani 0.19(3) 1 d D U P H 2
H88D H 0.3472 0.5016 0.0431 0.058 Uiso 0.19(3) 1 calc R U P H 2
H88E H 0.3980 0.5815 0.0189 0.058 Uiso 0.19(3) 1 calc R U P H 2
H88F H 0.2722 0.5681 0.0540 0.058 Uiso 0.19(3) 1 calc R U P H 2
C89B C 0.539(3) 0.542(2) 0.103(2) 0.036(5) Uani 0.19(3) 1 d D U P H 2
H89D H 0.5703 0.5413 0.1414 0.054 Uiso 0.19(3) 1 calc R U P H 2
H89E H 0.5679 0.5847 0.0731 0.054 Uiso 0.19(3) 1 calc R U P H 2
H89F H 0.5628 0.4990 0.0900 0.054 Uiso 0.19(3) 1 calc R U P H 2
C85 C 0.1771(8) 0.4640(7) 0.3125(3) 0.0254(14) Uani 0.76(4) 1 d D U P I 1
H85 H 0.1862 0.5163 0.3105 0.031 Uiso 0.76(4) 1 calc R U P I 1
C90 C 0.0495(8) 0.4454(11) 0.3123(5) 0.037(2) Uani 0.76(4) 1 d D U P I 1
H90A H 0.0404 0.3936 0.3173 0.055 Uiso 0.76(4) 1 calc R U P I 1
H90B H 0.0208 0.4706 0.2742 0.055 Uiso 0.76(4) 1 calc R U P I 1
H90C H 0.0053 0.4599 0.3453 0.055 Uiso 0.76(4) 1 calc R U P I 1
C91 C 0.2222(11) 0.4200(6) 0.3705(4) 0.0272(19) Uani 0.76(4) 1 d D U P I 1
H91A H 0.1919 0.4394 0.4042 0.041 Uiso 0.76(4) 1 calc R U P I 1
H91B H 0.3071 0.4225 0.3673 0.041 Uiso 0.76(4) 1 calc R U P I 1
H91C H 0.1966 0.3700 0.3773 0.041 Uiso 0.76(4) 1 calc R U P I 1
C85B C 0.179(2) 0.460(3) 0.3148(9) 0.027(3) Uani 0.24(4) 1 d D U P I 2
H85B H 0.2043 0.5109 0.3116 0.032 Uiso 0.24(4) 1 calc R U P I 2
C90B C 0.051(3) 0.470(2) 0.3058(16) 0.030(5) Uani 0.24(4) 1 d D U P I 2
H90D H 0.0175 0.4260 0.3002 0.046 Uiso 0.24(4) 1 calc R U P I 2
H90E H 0.0412 0.5093 0.2704 0.046 Uiso 0.24(4) 1 calc R U P I 2
H90F H 0.0112 0.4826 0.3411 0.046 Uiso 0.24(4) 1 calc R U P I 2
C91B C 0.192(4) 0.428(2) 0.3814(15) 0.036(5) Uani 0.24(4) 1 d D U P I 2
H91D H 0.1402 0.4523 0.4055 0.054 Uiso 0.24(4) 1 calc R U P I 2
H91E H 0.2720 0.4330 0.3903 0.054 Uiso 0.24(4) 1 calc R U P I 2
H91F H 0.1702 0.3766 0.3910 0.054 Uiso 0.24(4) 1 calc R U P I 2
C86 C -0.1158(8) 0.6761(5) 0.2591(2) 0.0353(18) Uani 0.700(16) 1 d D U P J 1
H86 H -0.0300 0.6751 0.2618 0.042 Uiso 0.700(16) 1 calc R U P J 1
C92 C -0.1668(11) 0.6042(5) 0.2943(5) 0.055(3) Uani 0.700(16) 1 d D U P J 1
H92A H -0.2509 0.6040 0.2919 0.083 Uiso 0.700(16) 1 calc R U P J 1
H92B H -0.1498 0.5963 0.3363 0.083 Uiso 0.700(16) 1 calc R U P J 1
H92C H -0.1326 0.5659 0.2775 0.083 Uiso 0.700(16) 1 calc R U P J 1
C93 C -0.1656(10) 0.7372(5) 0.2868(4) 0.055(2) Uani 0.700(16) 1 d D U P J 1
H93A H -0.1280 0.7828 0.2657 0.082 Uiso 0.700(16) 1 calc R U P J 1
H93B H -0.1508 0.7269 0.3292 0.082 Uiso 0.700(16) 1 calc R U P J 1
H93C H -0.2493 0.7403 0.2830 0.082 Uiso 0.700(16) 1 calc R U P J 1
C86B C -0.120(2) 0.6560(11) 0.2588(4) 0.043(3) Uani 0.300(16) 1 d D U P J 2
H86B H -0.0477 0.6274 0.2598 0.051 Uiso 0.300(16) 1 calc R U P J 2
C92B C -0.2175(19) 0.6061(10) 0.2928(11) 0.048(4) Uani 0.300(16) 1 d D U P J 2
H92D H -0.2892 0.6332 0.2938 0.072 Uiso 0.300(16) 1 calc R U P J 2
H92E H -0.1973 0.5856 0.3337 0.072 Uiso 0.300(16) 1 calc R U P J 2
H92F H -0.2287 0.5675 0.2726 0.072 Uiso 0.300(16) 1 calc R U P J 2
C93B C -0.099(2) 0.7178(12) 0.2897(9) 0.054(4) Uani 0.300(16) 1 d D U P J 2
H93D H -0.0295 0.7453 0.2703 0.081 Uiso 0.300(16) 1 calc R U P J 2
H93E H -0.0884 0.6978 0.3321 0.081 Uiso 0.300(16) 1 calc R U P J 2
H93F H -0.1660 0.7495 0.2861 0.081 Uiso 0.300(16) 1 calc R U P J 2
C94 C 0.0234(4) 0.6661(2) 0.0028(2) 0.0376(11) Uani 1 1 d . U . . .
H94A H 0.0310 0.6190 0.0302 0.056 Uiso 1 1 calc R U . . .
H94B H 0.0873 0.6738 -0.0286 0.056 Uiso 1 1 calc R U . . .
H94C H -0.0506 0.6680 -0.0154 0.056 Uiso 1 1 calc R U . . .
C95 C 0.0217(5) 0.7981(2) -0.0057(2) 0.0418(12) Uani 1 1 d . U . . .
H95A H -0.0488 0.8010 -0.0270 0.063 Uiso 1 1 calc R U . . .
H95B H 0.0897 0.8056 -0.0347 0.063 Uiso 1 1 calc R U . . .
H95C H 0.0207 0.8350 0.0171 0.063 Uiso 1 1 calc R U . . .
C96 C -0.0645(4) 0.4745(2) 0.1319(2) 0.0375(11) Uani 1 1 d . U . . .
C97 C -0.1621(5) 0.4969(3) 0.1743(2) 0.0530(14) Uani 1 1 d . U . . .
H97A H -0.1334 0.4936 0.2136 0.079 Uiso 1 1 calc R U . . .
H97B H -0.2296 0.4650 0.1785 0.079 Uiso 1 1 calc R U . . .
H97C H -0.1845 0.5464 0.1572 0.079 Uiso 1 1 calc R U . . .
C98 C -0.1168(5) 0.4803(3) 0.0733(2) 0.0509(14) Uani 1 1 d . U . . .
H98A H -0.1414 0.5296 0.0578 0.076 Uiso 1 1 calc R U . . .
H98B H -0.1840 0.4478 0.0794 0.076 Uiso 1 1 calc R U . . .
H98C H -0.0591 0.4673 0.0445 0.076 Uiso 1 1 calc R U . . .
C99 C -0.0239(6) 0.4001(3) 0.1590(3) 0.0571(15) Uani 1 1 d . U . . .
H99A H 0.0392 0.3875 0.1327 0.086 Uiso 1 1 calc R U . . .
H99B H -0.0884 0.3658 0.1635 0.086 Uiso 1 1 calc R U . . .
H99C H 0.0039 0.3986 0.1983 0.086 Uiso 1 1 calc R U . . .

loop_
_atom_site_aniso_label
_atom_site_aniso_U_11
_atom_site_aniso_U_22
_atom_site_aniso_U_33
_atom_site_aniso_U_23
_atom_site_aniso_U_13
_atom_site_aniso_U_12
Cu1 0.0107(2) 0.0112(2) 0.0194(2) -0.00278(17) -0.00196(17) 0.00142(16)
N1 0.0169(15) 0.0139(14) 0.0218(16) 0.0006(12) -0.0008(12) 0.0044(11)
N2 0.0143(15) 0.0099(13) 0.0144(14) -0.0025(11) -0.0009(11) 0.0016(11)
O1 0.0162(13) 0.0233(14) 0.0321(15) -0.0123(11) -0.0040(11) -0.0024(10)
C1 0.0267(19) 0.0099(16) 0.0204(18) -0.0011(13) 0.0035(15) 0.0017(13)
C2 0.029(2) 0.0097(16) 0.0193(18) -0.0033(13) -0.0027(15) -0.0014(14)
C3 0.0198(18) 0.0133(16) 0.0147(17) -0.0013(13) -0.0013(14) -0.0023(13)
C4 0.031(2) 0.0127(19) 0.037(2) 0.0005(17) -0.0032(19) 0.0046(17)
F1 0.0491(19) 0.0104(14) 0.043(2) -0.0011(17) -0.0086(16) -0.0020(13)
F2 0.055(2) 0.0173(15) 0.085(3) -0.005(2) 0.030(2) 0.0105(15)
F3 0.063(3) 0.0181(14) 0.0437(19) 0.0072(13) -0.0207(18) 0.0060(14)
C4B 0.036(5) 0.015(4) 0.041(5) -0.004(4) -0.004(4) 0.004(4)
F1B 0.041(6) 0.012(6) 0.039(8) 0.000(6) -0.007(6) 0.003(5)
F2B 0.042(8) 0.013(7) 0.047(6) -0.004(5) 0.001(5) 0.008(6)
F3B 0.048(7) 0.007(6) 0.052(6) -0.004(5) -0.017(5) 0.004(5)
C5 0.0247(19) 0.0138(17) 0.0232(18) -0.0009(14) -0.0086(15) -0.0030(14)
F4 0.0483(16) 0.0205(12) 0.0626(18) -0.0124(12) -0.0325(14) -0.0051(11)
F5 0.0224(14) 0.071(2) 0.0675(19) -0.0413(16) -0.0136(13) 0.0024(13)
F6 0.0416(16) 0.0483(16) 0.0418(15) 0.0168(13) -0.0251(13) -0.0188(13)
C6 0.0148(18) 0.0133(18) 0.041(2) 0.0043(15) -0.0029(15) 0.0040(14)
C7 0.022(2) 0.022(2) 0.044(2) 0.0112(17) -0.0094(17) 0.0017(16)
C8 0.025(2) 0.037(3) 0.062(3) 0.015(2) -0.021(2) -0.0021(18)
C9 0.019(2) 0.035(3) 0.089(3) 0.016(2) -0.014(2) 0.0025(19)
C10 0.020(2) 0.030(2) 0.076(3) 0.018(2) 0.008(2) 0.0058(18)
C11 0.023(2) 0.0154(19) 0.055(2) 0.0059(17) 0.0081(17) 0.0086(15)
C12 0.0126(17) 0.0108(15) 0.0203(17) -0.0041(13) -0.0075(13) 0.0005(12)
C13 0.0134(17) 0.0165(17) 0.0184(17) -0.0003(13) -0.0078(13) -0.0030(13)
C14 0.023(2) 0.0174(18) 0.0253(19) 0.0012(14) -0.0092(15) -0.0022(14)
C15 0.030(2) 0.0133(17) 0.033(2) -0.0044(15) -0.0123(16) 0.0047(15)
C16 0.023(2) 0.0160(17) 0.029(2) -0.0075(15) -0.0072(16) 0.0065(14)
C17 0.0151(18) 0.0154(17) 0.0213(17) -0.0054(13) -0.0055(14) 0.0020(13)
C18 0.022(2) 0.041(2) 0.029(2) 0.0021(18) -0.0103(17) -0.0026(17)
C20 0.023(2) 0.0208(19) 0.0214(19) -0.0015(15) -0.0006(15) -0.0051(15)
C21 0.023(2) 0.0148(17) 0.0254(19) -0.0061(15) 0.0014(15) 0.0007(14)
C22 0.057(3) 0.054(3) 0.038(3) -0.006(2) -0.007(2) -0.007(2)
C23 0.030(3) 0.048(3) 0.050(3) 0.013(2) -0.006(2) -0.007(2)
C19 0.034(3) 0.027(3) 0.047(3) 0.000(2) 0.019(2) 0.008(2)
C24 0.051(6) 0.031(3) 0.045(5) 0.005(3) 0.005(3) 0.002(3)
C25 0.038(5) 0.037(3) 0.053(5) -0.008(3) 0.019(4) 0.008(3)
C19B 0.032(7) 0.029(6) 0.054(5) 0.003(4) 0.015(4) 0.010(6)
C24B 0.036(11) 0.028(7) 0.053(10) 0.006(6) 0.013(8) 0.008(7)
C25B 0.031(10) 0.032(7) 0.057(9) -0.003(7) 0.014(8) 0.011(7)
C26 0.023(2) 0.055(3) 0.031(2) -0.007(2) 0.0014(18) -0.004(2)
C27 0.041(3) 0.051(3) 0.021(2) -0.0054(19) -0.0076(19) 0.001(2)
C28 0.030(2) 0.029(2) 0.023(2) -0.0032(17) -0.0001(17) -0.0009(17)
C29 0.025(2) 0.042(3) 0.041(3) -0.013(2) 0.0047(19) -0.0060(19)
C30 0.022(2) 0.0243(19) 0.040(2) -0.0131(17) -0.0078(16) -0.0055(15)
C31 0.037(6) 0.023(3) 0.045(5) -0.014(3) 0.003(4) 0.003(3)
C32 0.047(7) 0.061(7) 0.050(4) -0.018(4) -0.016(4) -0.023(5)
C33 0.021(3) 0.038(4) 0.046(5) -0.010(4) -0.010(3) -0.002(3)
C31B 0.032(10) 0.022(6) 0.041(7) -0.015(5) 0.004(7) 0.002(5)
C32B 0.024(10) 0.034(9) 0.043(6) -0.017(5) -0.016(5) -0.005(7)
C33B 0.018(5) 0.023(7) 0.067(11) -0.021(8) -0.008(6) -0.005(4)
Cu2 0.0160(2) 0.0135(2) 0.0205(2) -0.00354(17) -0.00548(18) 0.00171(17)
N3 0.0129(14) 0.0157(14) 0.0154(15) -0.0012(11) 0.0008(11) 0.0023(11)
N4 0.0160(15) 0.0165(14) 0.0172(15) -0.0024(12) -0.0041(12) 0.0020(11)
O2 0.0246(15) 0.0250(14) 0.0328(16) -0.0104(12) -0.0062(12) -0.0035(11)
C34 0.0173(17) 0.0121(16) 0.0184(17) -0.0017(13) 0.0036(14) -0.0012(13)
C35 0.0190(18) 0.0166(17) 0.0230(19) -0.0054(14) -0.0004(14) -0.0030(14)
C36 0.0164(17) 0.0195(17) 0.0195(18) -0.0069(14) -0.0009(14) 0.0009(13)
C37 0.023(2) 0.0143(18) 0.036(2) -0.0034(16) -0.0006(17) 0.0021(15)
F7 0.0381(19) 0.0149(13) 0.062(2) -0.0023(14) -0.0101(15) -0.0066(14)
F8 0.0298(15) 0.0182(13) 0.072(2) -0.0082(13) 0.0135(14) 0.0072(11)
F9 0.069(2) 0.0212(14) 0.0351(15) 0.0069(11) -0.0036(15) 0.0069(14)
C37B 0.029(5) 0.015(4) 0.042(5) -0.001(4) -0.002(5) 0.001(4)
F7B 0.033(9) 0.017(7) 0.045(7) -0.003(6) -0.001(7) -0.002(6)
F8B 0.031(6) 0.017(8) 0.050(8) -0.004(7) -0.005(6) 0.004(5)
F9B 0.034(7) 0.017(8) 0.041(6) 0.000(6) -0.001(6) 0.000(6)
C38 0.025(2) 0.025(2) 0.044(2) -0.0179(18) -0.0146(18) 0.0050(17)
F10 0.0153(15) 0.077(3) 0.067(2) -0.0220(19) -0.0058(14) -0.0057(15)
F11 0.038(2) 0.0278(15) 0.070(3) -0.0169(15) -0.0388(19) 0.0135(15)
F12 0.042(2) 0.0388(16) 0.056(2) -0.0314(15) -0.0320(17) 0.0156(14)
C38B 0.029(5) 0.035(5) 0.053(5) -0.010(5) -0.020(4) 0.000(4)
F10B 0.027(6) 0.049(8) 0.058(8) -0.011(7) -0.017(6) 0.000(6)
F11B 0.025(9) 0.026(7) 0.049(7) -0.011(6) -0.025(6) 0.000(6)
F12B 0.041(8) 0.038(6) 0.061(8) -0.013(6) -0.022(7) -0.004(6)
C39 0.0115(16) 0.0138(17) 0.0230(17) 0.0036(14) -0.0002(13) 0.0021(13)
C40 0.0198(19) 0.025(2) 0.0193(18) 0.0046(15) -0.0002(14) 0.0009(15)
C41 0.021(2) 0.044(3) 0.025(2) 0.0090(18) -0.0055(16) -0.0002(17)
C42 0.016(2) 0.044(3) 0.037(2) 0.0099(19) -0.0068(17) -0.0003(18)
C43 0.0113(18) 0.029(2) 0.036(2) 0.0050(17) 0.0032(15) 0.0036(15)
C44 0.0161(18) 0.0171(18) 0.0272(19) 0.0023(15) 0.0048(14) 0.0036(14)
C45 0.0191(18) 0.0160(17) 0.0276(19) -0.0037(14) -0.0111(15) 0.0019(14)
C46 0.024(2) 0.028(2) 0.0244(19) -0.0008(15) -0.0110(15) -0.0039(15)
C47 0.041(2) 0.025(2) 0.029(2) 0.0027(16) -0.0175(18) -0.0015(17)
C48 0.045(3) 0.020(2) 0.041(2) -0.0064(17) -0.0246(19) 0.0030(17)
C49 0.030(2) 0.025(2) 0.047(2) -0.0149(18) -0.0132(19) 0.0093(17)
C50 0.0162(18) 0.0207(18) 0.037(2) -0.0087(16) -0.0080(15) 0.0019(14)
C51 0.020(2) 0.036(2) 0.0166(18) -0.0007(16) -0.0009(15) 0.0000(16)
C52 0.022(2) 0.024(2) 0.029(2) -0.0051(16) 0.0082(16) 0.0043(16)
C53 0.044(3) 0.046(3) 0.027(2) 0.0023(19) -0.0032(19) 0.012(2)
C54 0.021(2) 0.026(2) 0.049(2) -0.0143(18) 0.0075(17) -0.0002(16)
C55 0.047(3) 0.046(3) 0.023(2) -0.0082(19) 0.002(2) 0.004(2)
C56 0.031(2) 0.044(3) 0.024(2) 0.0083(19) 0.0024(18) -0.007(2)
C57 0.052(3) 0.032(2) 0.024(2) -0.0032(18) 0.004(2) -0.003(2)
C58 0.043(3) 0.037(3) 0.046(3) -0.012(2) 0.009(2) 0.008(2)
C59 0.048(3) 0.076(4) 0.050(3) 0.003(3) 0.013(3) -0.006(3)
C60 0.065(4) 0.056(3) 0.033(3) -0.010(2) 0.008(2) 0.018(3)
C61 0.043(3) 0.042(3) 0.044(3) -0.008(2) 0.012(2) -0.008(2)
C62 0.025(2) 0.053(3) 0.084(4) -0.027(3) 0.008(2) 0.001(2)
C63 0.020(2) 0.028(2) 0.039(2) -0.0176(18) -0.0020(17) -0.0045(16)
C64 0.045(3) 0.034(2) 0.062(3) -0.012(2) -0.011(2) -0.004(2)
C65 0.054(3) 0.048(3) 0.052(3) -0.019(2) -0.014(2) -0.014(2)
C66 0.035(3) 0.056(3) 0.080(4) -0.037(3) 0.009(3) -0.007(2)
Cu3 0.0103(2) 0.0114(2) 0.0175(2) -0.00382(16) -0.00190(16) 0.00010(16)
N5 0.0121(14) 0.0117(14) 0.0183(15) -0.0008(11) -0.0017(11) 0.0004(11)
N6 0.0143(14) 0.0141(14) 0.0137(14) -0.0009(11) 0.0001(11) 0.0005(11)
O3 0.0345(17) 0.0314(16) 0.0371(17) -0.0100(13) -0.0052(13) -0.0054(13)
C67 0.0137(17) 0.0151(16) 0.0209(18) 0.0010(13) -0.0050(14) -0.0034(13)
C68 0.0178(18) 0.0126(16) 0.0246(19) -0.0004(14) -0.0074(15) -0.0048(13)
C69 0.0183(17) 0.0110(15) 0.0145(17) -0.0021(12) 0.0000(13) -0.0005(12)
C70 0.0195(19) 0.0153(18) 0.038(2) -0.0016(16) -0.0128(17) -0.0010(15)
F13 0.0277(16) 0.0226(14) 0.0625(18) -0.0085(12) -0.0293(14) -0.0011(12)
F14 0.0381(18) 0.0392(18) 0.0570(19) 0.0226(15) -0.0331(15) -0.0131(14)
F15 0.0177(14) 0.072(2) 0.077(2) -0.0374(18) -0.0114(14) 0.0070(13)
C70B 0.027(5) 0.027(6) 0.044(5) -0.005(5) -0.020(4) -0.001(4)
F13B 0.025(9) 0.026(7) 0.043(9) -0.005(6) -0.023(8) 0.002(6)
F14B 0.028(9) 0.027(9) 0.041(6) -0.004(6) -0.021(6) 0.003(8)
F15B 0.031(6) 0.039(8) 0.059(8) -0.009(7) -0.016(6) 0.002(6)
C71 0.023(2) 0.017(2) 0.027(2) -0.0043(19) -0.004(2) 0.0022(19)
F16 0.037(2) 0.0130(17) 0.064(3) -0.009(2) -0.019(2) -0.0025(17)
F17 0.058(3) 0.0150(16) 0.0268(17) 0.0029(12) -0.0087(17) 0.0048(17)
F18 0.038(2) 0.0195(17) 0.056(3) -0.0131(19) 0.0115(19) 0.0072(14)
C71B 0.031(4) 0.015(4) 0.035(4) -0.005(3) -0.008(4) 0.002(3)
F16B 0.035(6) 0.022(5) 0.041(5) -0.014(4) -0.003(4) -0.003(4)
F17B 0.049(6) 0.023(4) 0.037(4) 0.001(3) 0.000(4) 0.004(4)
F18B 0.036(4) 0.018(4) 0.059(6) -0.011(5) -0.017(4) 0.006(3)
C72 0.0148(18) 0.0121(16) 0.0254(18) 0.0003(13) -0.0039(14) 0.0011(13)
C73 0.023(2) 0.0182(18) 0.030(2) -0.0028(15) 0.0006(15) 0.0038(15)
C74 0.034(2) 0.0219(19) 0.038(2) -0.0077(16) -0.0032(18) 0.0083(17)
C75 0.033(2) 0.0153(19) 0.044(2) -0.0067(17) -0.0118(18) 0.0042(16)
C76 0.027(2) 0.0184(18) 0.035(2) 0.0029(16) -0.0119(17) -0.0028(15)
C77 0.0114(17) 0.0185(17) 0.0277(18) 0.0024(14) -0.0081(14) -0.0038(13)
C78 0.0119(16) 0.0116(16) 0.0250(18) -0.0010(13) -0.0006(13) 0.0009(13)
C79 0.0181(19) 0.024(2) 0.032(2) -0.0039(16) 0.0058(15) 0.0030(15)
C80 0.019(2) 0.028(2) 0.040(2) -0.0086(18) 0.0018(16) 0.0005(16)
C81 0.017(2) 0.032(2) 0.047(2) -0.0158(19) -0.0076(17) -0.0006(16)
C82 0.028(2) 0.027(2) 0.030(2) -0.0058(17) -0.0108(16) 0.0047(16)
C83 0.0244(19) 0.0140(17) 0.0203(17) -0.0002(14) -0.0066(14) 0.0012(14)
C87 0.032(2) 0.023(2) 0.0213(19) 0.0020(15) -0.0003(16) 0.0016(16)
C84 0.035(4) 0.021(2) 0.027(3) -0.003(2) 0.010(2) 0.004(2)
C88 0.043(5) 0.040(4) 0.028(3) -0.008(3) 0.008(3) 0.001(3)
C89 0.041(4) 0.038(3) 0.043(5) -0.011(3) 0.014(3) 0.000(3)
C84B 0.037(7) 0.024(5) 0.031(5) -0.003(5) 0.005(5) 0.004(5)
C88B 0.040(10) 0.038(10) 0.034(7) -0.004(7) 0.004(7) 0.000(8)
C89B 0.038(7) 0.032(9) 0.037(10) -0.007(9) 0.004(6) 0.000(6)
C85 0.021(3) 0.025(3) 0.023(2) 0.008(2) -0.005(2) -0.004(2)
C90 0.025(3) 0.058(7) 0.021(4) 0.002(4) -0.002(2) -0.007(3)
C91 0.019(4) 0.043(4) 0.020(3) -0.007(3) -0.004(3) 0.008(3)
C85B 0.023(5) 0.027(6) 0.027(4) 0.003(4) -0.004(4) -0.003(5)
C90B 0.024(6) 0.038(11) 0.023(8) 0.006(8) -0.001(5) -0.003(6)
C91B 0.033(9) 0.043(9) 0.028(6) 0.002(6) -0.009(6) 0.001(8)
C86 0.027(3) 0.053(4) 0.023(3) -0.007(2) 0.008(2) 0.004(3)
C92 0.046(6) 0.064(4) 0.044(4) 0.011(3) 0.003(4) 0.008(4)
C93 0.057(6) 0.075(5) 0.035(4) -0.023(3) 0.008(4) 0.011(4)
C86B 0.032(5) 0.059(6) 0.032(4) -0.005(4) 0.009(4) 0.005(5)
C92B 0.031(8) 0.051(7) 0.049(7) 0.010(6) 0.006(7) 0.010(6)
C93B 0.049(9) 0.072(8) 0.042(7) -0.016(6) 0.006(7) 0.001(7)
C94 0.051(3) 0.036(2) 0.024(2) -0.0056(18) 0.002(2) 0.004(2)
C95 0.060(3) 0.029(2) 0.027(2) 0.0082(18) 0.006(2) 0.006(2)
C96 0.053(3) 0.033(2) 0.026(2) -0.0062(18) 0.0003(19) -0.025(2)
C97 0.045(3) 0.064(4) 0.049(3) -0.013(3) 0.000(2) -0.013(3)
C98 0.052(3) 0.052(3) 0.049(3) -0.010(2) -0.011(2) -0.020(3)
C99 0.071(4) 0.039(3) 0.069(4) -0.021(2) -0.025(3) 0.004(3)

loop_
_atom_type_symbol
_atom_type_description
_atom_type_scat_dispersion_real
_atom_type_scat_dispersion_imag
_atom_type_scat_source
C C 0.0033 0.0016 'International Tables Vol C Tables 4.2.6.8 and 6.1.1.4'
H H 0.0000 0.0000 'International Tables Vol C Tables 4.2.6.8 and 6.1.1.4'
N N 0.0061 0.0033 'International Tables Vol C Tables 4.2.6.8 and 6.1.1.4'
O O 0.0106 0.0060 'International Tables Vol C Tables 4.2.6.8 and 6.1.1.4'
F F 0.0171 0.0103 'International Tables Vol C Tables 4.2.6.8 and 6.1.1.4'
Cu Cu 0.3201 1.2651 'International Tables Vol C Tables 4.2.6.8 and 6.1.1.4'

loop_
_geom_angle_atom_site_label_1
_geom_angle_atom_site_label_2
_geom_angle_atom_site_label_3
_geom_angle
O1 Cu1 N2 131.63(12)
O1 Cu1 N1 130.28(13)
N2 Cu1 N1 96.48(13)
C1 N1 C6 125.6(3)
C1 N1 Cu1 122.9(2)
C6 N1 Cu1 111.5(2)
C3 N2 C12 125.2(3)
C3 N2 Cu1 124.1(2)
C12 N2 Cu1 110.2(2)
C30 O1 Cu1 139.9(2)
N1 C1 C2 125.4(3)
N1 C1 C4 119.3(3)
C2 C1 C4 115.3(3)
N1 C1 C4B 116.9(9)
C2 C1 C4B 116.8(9)
C1 C2 C3 125.3(3)
C1 C2 H2 117.3
C3 C2 H2 117.3
N2 C3 C2 124.8(3)
N2 C3 C5 119.6(3)
C2 C3 C5 115.6(3)
F2 C4 F3 107.8(4)
F2 C4 F1 106.2(4)
F3 C4 F1 106.6(4)
F2 C4 C1 111.6(4)
F3 C4 C1 111.6(4)
F1 C4 C1 112.7(4)
F2B C4B F1B 107.2(13)
F2B C4B F3B 104.8(12)
F1B C4B F3B 104.8(12)
F2B C4B C1 116.4(18)
F1B C4B C1 107(2)
F3B C4B C1 115.6(15)
F6 C5 F4 107.3(3)
F6 C5 F5 105.5(3)
F4 C5 F5 105.0(3)
F6 C5 C3 112.5(3)
F4 C5 C3 113.7(3)
F5 C5 C3 112.2(3)
C7 C6 C11 123.1(4)
C7 C6 N1 118.5(4)
C11 C6 N1 117.8(4)
C8 C7 C6 117.2(4)
C8 C7 C18 119.8(4)
C6 C7 C18 123.0(4)
C9 C8 C7 120.7(5)
C9 C8 H8 119.6
C7 C8 H8 119.6
C10 C9 C8 120.8(5)
C10 C9 H9 119.6
C8 C9 H9 119.6
C9 C10 C11 121.9(5)
C9 C10 H10 119.1
C11 C10 H10 119.1
C10 C11 C6 116.2(5)
C10 C11 C19B 116.4(15)
C6 C11 C19B 127.3(15)
C10 C11 C19 120.7(5)
C6 C11 C19 123.1(5)
C13 C12 C17 122.3(3)
C13 C12 N2 119.4(3)
C17 C12 N2 117.8(3)
C14 C13 C12 117.7(3)
C14 C13 C20 120.3(3)
C12 C13 C20 122.1(3)
C15 C14 C13 121.7(4)
C15 C14 H14 119.1
C13 C14 H14 119.1
C14 C15 C16 119.7(3)
C14 C15 H15 120.1
C16 C15 H15 120.1
C15 C16 C17 121.5(4)
C15 C16 H16 119.2
C17 C16 H16 119.2
C16 C17 C12 117.0(3)
C16 C17 C21 119.7(3)
C12 C17 C21 123.3(3)
C7 C18 C22 112.2(4)
C7 C18 C23 111.8(4)
C22 C18 C23 109.9(4)
C7 C18 H18 107.6
C22 C18 H18 107.6
C23 C18 H18 107.6
C26 C20 C13 111.3(3)
C26 C20 C27 110.9(4)
C13 C20 C27 111.7(3)
C26 C20 H20 107.6
C13 C20 H20 107.6
C27 C20 H20 107.6
C17 C21 C28 111.2(3)
C17 C21 C29 111.3(3)
C28 C21 C29 110.9(3)
C17 C21 H21 107.7
C28 C21 H21 107.7
C29 C21 H21 107.7
C18 C22 H22A 109.5
C18 C22 H22B 109.5
H22A C22 H22B 109.5
C18 C22 H22C 109.5
H22A C22 H22C 109.5
H22B C22 H22C 109.5
C18 C23 H23A 109.5
C18 C23 H23B 109.5
H23A C23 H23B 109.5
C18 C23 H23C 109.5
H23A C23 H23C 109.5
H23B C23 H23C 109.5
C11 C19 C24 112.1(7)
C11 C19 C25 114.5(7)
C24 C19 C25 108.6(5)
C11 C19 H19 107.1
C24 C19 H19 107.1
C25 C19 H19 107.1
C19 C24 H24A 109.5
C19 C24 H24B 109.5
H24A C24 H24B 109.5
C19 C24 H24C 109.5
H24A C24 H24C 109.5
H24B C24 H24C 109.5
C19 C25 H25A 109.5
C19 C25 H25B 109.5
H25A C25 H25B 109.5
C19 C25 H25C 109.5
H25A C25 H25C 109.5
H25B C25 H25C 109.5
C11 C19B C24B 103(3)
C11 C19B C25B 97.5(16)
C24B C19B C25B 108.8(13)
C11 C19B H19B 115.3
C24B C19B H19B 115.3
C25B C19B H19B 115.3
C19B C24B H24D 109.5
C19B C24B H24E 109.5
H24D C24B H24E 109.5
C19B C24B H24F 109.5
H24D C24B H24F 109.5
H24E C24B H24F 109.5
C19B C25B H25D 109.5
C19B C25B H25E 109.5
H25D C25B H25E 109.5
C19B C25B H25F 109.5
H25D C25B H25F 109.5
H25E C25B H25F 109.5
C20 C26 H26A 109.5
C20 C26 H26B 109.5
H26A C26 H26B 109.5
C20 C26 H26C 109.5
H26A C26 H26C 109.5
H26B C26 H26C 109.5
C20 C27 H27A 109.5
C20 C27 H27B 109.5
H27A C27 H27B 109.5
C20 C27 H27C 109.5
H27A C27 H27C 109.5
H27B C27 H27C 109.5
C21 C28 H28A 109.5
C21 C28 H28B 109.5
H28A C28 H28B 109.5
C21 C28 H28C 109.5
H28A C28 H28C 109.5
H28B C28 H28C 109.5
C21 C29 H29A 109.5
C21 C29 H29B 109.5
H29A C29 H29B 109.5
C21 C29 H29C 109.5
H29A C29 H29C 109.5
H29B C29 H29C 109.5
O1 C30 C32 107.5(6)
O1 C30 C31 107.5(6)
C32 C30 C31 111.0(6)
O1 C30 C33B 111.1(9)
O1 C30 C31B 111.3(13)
C33B C30 C31B 111.3(9)
O1 C30 C33 108.7(5)
C32 C30 C33 111.0(5)
C31 C30 C33 111.0(5)
O1 C30 C32B 103.5(11)
C33B C30 C32B 110.0(9)
C31B C30 C32B 109.3(9)
C30 C31 H31A 109.5
C30 C31 H31B 109.5
H31A C31 H31B 109.5
C30 C31 H31C 109.5
H31A C31 H31C 109.5
H31B C31 H31C 109.5
C30 C32 H32A 109.5
C30 C32 H32B 109.5
H32A C32 H32B 109.5
C30 C32 H32C 109.5
H32A C32 H32C 109.5
H32B C32 H32C 109.5
C30 C33 H33A 109.5
C30 C33 H33B 109.5
H33A C33 H33B 109.5
C30 C33 H33C 109.5
H33A C33 H33C 109.5
H33B C33 H33C 109.5
C30 C31B H31D 109.5
C30 C31B H31E 109.5
H31D C31B H31E 109.5
C30 C31B H31F 109.5
H31D C31B H31F 109.5
H31E C31B H31F 109.5
C30 C32B H32D 109.5
C30 C32B H32E 109.5
H32D C32B H32E 109.5
C30 C32B H32F 109.5
H32D C32B H32F 109.5
H32E C32B H32F 109.5
C30 C33B H33D 109.5
C30 C33B H33E 109.5
H33D C33B H33E 109.5
C30 C33B H33F 109.5
H33D C33B H33F 109.5
H33E C33B H33F 109.5
O2 Cu2 N4 130.51(13)
O2 Cu2 N3 131.39(13)
N4 Cu2 N3 96.66(13)
C34 N3 C39 126.1(3)
C34 N3 Cu2 123.1(2)
C39 N3 Cu2 110.9(2)
C36 N4 C45 125.6(3)
C36 N4 Cu2 123.4(2)
C45 N4 Cu2 110.7(2)
C63 O2 Cu2 136.3(3)
N3 C34 C35 125.3(3)
N3 C34 C37 118.9(3)
C35 C34 C37 115.8(3)
N3 C34 C37B 116.3(12)
C35 C34 C37B 117.3(11)
C34 C35 C36 125.2(3)
C34 C35 H35 117.4
C36 C35 H35 117.4
N4 C36 C35 125.3(3)
N4 C36 C38 123.0(3)
C35 C36 C38 111.6(3)
N4 C36 C38B 115.1(11)
C35 C36 C38B 119.4(11)
F8 C37 F7 107.0(4)
F8 C37 F9 106.5(4)
F7 C37 F9 106.5(4)
F8 C37 C34 112.8(3)
F7 C37 C34 113.1(4)
F9 C37 C34 110.4(3)
F8B C37B F7B 106.0(13)
F8B C37B F9B 104.6(12)
F7B C37B F9B 104.4(13)
F8B C37B C34 119(2)
F7B C37B C34 106(3)
F9B C37B C34 115(2)
F12 C38 F11 106.6(4)
F12 C38 F10 106.5(4)
F11 C38 F10 106.8(4)
F12 C38 C36 111.5(4)
F11 C38 C36 115.4(4)
F10 C38 C36 109.6(4)
F12B C38B F11B 104.3(12)
F12B C38B F10B 103.8(12)
F11B C38B F10B 104.5(12)
F12B C38B C36 115(2)
F11B C38B C36 107(2)
F10B C38B C36 121(2)
C40 C39 C44 122.1(3)
C40 C39 N3 118.6(3)
C44 C39 N3 118.6(3)
C41 C40 C39 117.9(4)
C41 C40 C51 119.6(4)
C39 C40 C51 122.5(3)
C42 C41 C40 121.3(4)
C42 C41 H41 119.3
C40 C41 H41 119.3
C41 C42 C43 119.7(4)
C41 C42 H42 120.2
C43 C42 H42 120.2
C42 C43 C44 121.8(4)
C42 C43 H43 119.1
C44 C43 H43 119.1
C43 C44 C39 117.0(4)
C43 C44 C52 120.4(3)
C39 C44 C52 122.6(3)
C50 C45 C46 123.4(4)
C50 C45 N4 119.1(3)
C46 C45 N4 117.2(3)
C47 C46 C45 116.6(4)
C47 C46 C53 121.1(4)
C45 C46 C53 122.3(4)
C48 C47 C46 121.3(4)
C48 C47 H47 119.3
C46 C47 H47 119.3
C47 C48 C49 120.7(4)
C47 C48 H48 119.6
C49 C48 H48 119.6
C48 C49 C50 121.1(4)
C48 C49 H49 119.5
C50 C49 H49 119.5
C45 C50 C49 116.9(4)
C45 C50 C54 122.6(3)
C49 C50 C54 120.4(4)
C40 C51 C56 111.5(3)
C40 C51 C55 111.8(4)
C56 C51 C55 110.4(4)
C40 C51 H51 107.6
C56 C51 H51 107.6
C55 C51 H51 107.6
C44 C52 C57 110.8(3)
C44 C52 C58 112.3(3)
C57 C52 C58 109.6(4)
C44 C52 H52 108.0
C57 C52 H52 108.0
C58 C52 H52 108.0
C46 C53 C59 114.6(4)
C46 C53 C60 112.3(4)
C59 C53 C60 109.9(4)
C46 C53 H53 106.5
C59 C53 H53 106.5
C60 C53 H53 106.5
C50 C54 C61 112.1(4)
C50 C54 C62 112.5(4)
C61 C54 C62 110.8(4)
C50 C54 H54 107.0
C61 C54 H54 107.0
C62 C54 H54 107.0
C51 C55 H55A 109.5
C51 C55 H55B 109.5
H55A C55 H55B 109.5
C51 C55 H55C 109.5
H55A C55 H55C 109.5
H55B C55 H55C 109.5
C51 C56 H56A 109.5
C51 C56 H56B 109.5
H56A C56 H56B 109.5
C51 C56 H56C 109.5
H56A C56 H56C 109.5
H56B C56 H56C 109.5
C52 C57 H57A 109.5
C52 C57 H57B 109.5
H57A C57 H57B 109.5
C52 C57 H57C 109.5
H57A C57 H57C 109.5
H57B C57 H57C 109.5
C52 C58 H58A 109.5
C52 C58 H58B 109.5
H58A C58 H58B 109.5
C52 C58 H58C 109.5
H58A C58 H58C 109.5
H58B C58 H58C 109.5
C53 C59 H59A 109.5
C53 C59 H59B 109.5
H59A C59 H59B 109.5
C53 C59 H59C 109.5
H59A C59 H59C 109.5
H59B C59 H59C 109.5
C53 C60 H60A 109.5
C53 C60 H60B 109.5
H60A C60 H60B 109.5
C53 C60 H60C 109.5
H60A C60 H60C 109.5
H60B C60 H60C 109.5
C54 C61 H61A 109.5
C54 C61 H61B 109.5
H61A C61 H61B 109.5
C54 C61 H61C 109.5
H61A C61 H61C 109.5
H61B C61 H61C 109.5
C54 C62 H62A 109.5
C54 C62 H62B 109.5
H62A C62 H62B 109.5
C54 C62 H62C 109.5
H62A C62 H62C 109.5
H62B C62 H62C 109.5
O2 C63 C66 110.7(3)
O2 C63 C65 107.7(4)
C66 C63 C65 109.8(4)
O2 C63 C64 108.2(3)
C66 C63 C64 109.0(4)
C65 C63 C64 111.4(4)
C63 C64 H64A 109.5
C63 C64 H64B 109.5
H64A C64 H64B 109.5
C63 C64 H64C 109.5
H64A C64 H64C 109.5
H64B C64 H64C 109.5
C63 C65 H65A 109.5
C63 C65 H65B 109.5
H65A C65 H65B 109.5
C63 C65 H65C 109.5
H65A C65 H65C 109.5
H65B C65 H65C 109.5
C63 C66 H66A 109.5
C63 C66 H66B 109.5
H66A C66 H66B 109.5
C63 C66 H66C 109.5
H66A C66 H66C 109.5
H66B C66 H66C 109.5
O3 Cu3 N6 127.85(13)
O3 Cu3 N5 132.89(14)
N6 Cu3 N5 96.87(12)
C67 N5 C72 125.2(3)
C67 N5 Cu3 123.8(2)
C72 N5 Cu3 110.8(2)
C69 N6 C78 124.8(3)
C69 N6 Cu3 123.2(2)
C78 N6 Cu3 112.0(2)
C96 O3 Cu3 137.1(3)
N5 C67 C68 125.0(3)
N5 C67 C70B 132.1(12)
C68 C67 C70B 100.9(13)
N5 C67 C70 118.9(3)
C68 C67 C70 116.1(3)
C67 C68 C69 125.4(3)
C67 C68 H68 117.3
C69 C68 H68 117.3
N6 C69 C68 125.0(3)
N6 C69 C71B 120.7(5)
C68 C69 C71B 114.0(5)
N6 C69 C71 119.8(3)
C68 C69 C71 115.1(3)
F15 C70 F13 107.0(3)
F15 C70 F14 106.6(4)
F13 C70 F14 105.7(4)
F15 C70 C67 112.7(4)
F13 C70 C67 113.0(3)
F14 C70 C67 111.4(3)
F15B C70B F13B 107.1(13)
F15B C70B F14B 106.3(13)
F13B C70B F14B 105.0(12)
F15B C70B C67 112.7(12)
F13B C70B C67 113.3(12)
F14B C70B C67 111.9(12)
F18 C71 F16 106.6(5)
F18 C71 F17 106.9(4)
F16 C71 F17 106.9(4)
F18 C71 C69 112.3(4)
F16 C71 C69 113.1(4)
F17 C71 C69 110.6(4)
F18B C71B F16B 106.2(9)
F18B C71B F17B 107.0(9)
F16B C71B F17B 106.3(9)
F18B C71B C69 115.6(9)
F16B C71B C69 113.2(10)
F17B C71B C69 108.0(8)
C77 C72 C73 121.5(3)
C77 C72 N5 119.4(3)
C73 C72 N5 118.5(3)
C74 C73 C72 118.1(4)
C74 C73 C84 118.7(4)
C72 C73 C84 123.1(4)
C74 C73 C84B 121.6(14)
C72 C73 C84B 119.1(14)
C75 C74 C73 120.9(4)
C75 C74 H74 119.5
C73 C74 H74 119.5
C76 C75 C74 120.3(4)
C76 C75 H75 119.8
C74 C75 H75 119.8
C75 C76 C77 121.5(4)
C75 C76 H76 119.3
C77 C76 H76 119.3
C76 C77 C72 117.7(4)
C76 C77 C85 121.4(6)
C72 C77 C85 120.9(6)
C76 C77 C85B 118.5(19)
C72 C77 C85B 123.8(19)
C83 C78 C79 121.8(3)
C83 C78 N6 119.3(3)
C79 C78 N6 118.4(3)
C80 C79 C78 118.5(4)
C80 C79 C86 119.5(5)
C78 C79 C86 121.8(5)
C80 C79 C86B 118.6(9)
C78 C79 C86B 121.8(9)
C79 C80 C81 121.0(4)
C79 C80 H80 119.5
C81 C80 H80 119.5
C80 C81 C82 120.2(4)
C80 C81 H81 119.9
C82 C81 H81 119.9
C81 C82 C83 121.9(4)
C81 C82 H82 119.0
C83 C82 H82 119.0
C82 C83 C78 116.6(4)
C82 C83 C87 120.8(3)
C78 C83 C87 122.6(3)
C83 C87 C94 111.9(4)
C83 C87 C95 110.5(3)
C94 C87 C95 110.0(4)
C83 C87 H87 108.1
C94 C87 H87 108.1
C95 C87 H87 108.1
C73 C84 C88 111.5(5)
C73 C84 C89 110.9(5)
C88 C84 C89 110.7(5)
C73 C84 H84 107.9
C88 C84 H84 107.9
C89 C84 H84 107.9
C84 C88 H88A 109.5
C84 C88 H88B 109.5
H88A C88 H88B 109.5
C84 C88 H88C 109.5
H88A C88 H88C 109.5
H88B C88 H88C 109.5
C84 C89 H89A 109.5
C84 C89 H89B 109.5
H89A C89 H89B 109.5
C84 C89 H89C 109.5
H89A C89 H89C 109.5
H89B C89 H89C 109.5
C73 C84B C88B 110(2)
C73 C84B C89B 115(2)
C88B C84B C89B 111.9(14)
C73 C84B H84B 106.3
C88B C84B H84B 106.3
C89B C84B H84B 106.3
C84B C88B H88D 109.5
C84B C88B H88E 109.5
H88D C88B H88E 109.5
C84B C88B H88F 109.5
H88D C88B H88F 109.5
H88E C88B H88F 109.5
C84B C89B H89D 109.5
C84B C89B H89E 109.5
H89D C89B H89E 109.5
C84B C89B H89F 109.5
H89D C89B H89F 109.5
H89E C89B H89F 109.5
C90 C85 C77 110.8(9)
C90 C85 C91 108.5(6)
C77 C85 C91 108.6(8)
C90 C85 H85 109.7
C77 C85 H85 109.7
C91 C85 H85 109.7
C85 C90 H90A 109.5
C85 C90 H90B 109.5
H90A C90 H90B 109.5
C85 C90 H90C 109.5
H90A C90 H90C 109.5
H90B C90 H90C 109.5
C85 C91 H91A 109.5
C85 C91 H91B 109.5
H91A C91 H91B 109.5
C85 C91 H91C 109.5
H91A C91 H91C 109.5
H91B C91 H91C 109.5
C90B C85B C77 112(2)
C90B C85B C91B 108.0(12)
C77 C85B C91B 130(4)
C90B C85B H85B 100.5
C77 C85B H85B 100.5
C91B C85B H85B 100.5
C85B C90B H90D 109.5
C85B C90B H90E 109.5
H90D C90B H90E 109.5
C85B C90B H90F 109.5
H90D C90B H90F 109.5
H90E C90B H90F 109.5
C85B C91B H91D 109.5
C85B C91B H91E 109.5
H91D C91B H91E 109.5
C85B C91B H91F 109.5
H91D C91B H91F 109.5
H91E C91B H91F 109.5
C92 C86 C79 110.3(7)
C92 C86 C93 110.1(6)
C79 C86 C93 111.5(6)
C92 C86 H86 108.3
C79 C86 H86 108.3
C93 C86 H86 108.3
C86 C92 H92A 109.5
C86 C92 H92B 109.5
H92A C92 H92B 109.5
C86 C92 H92C 109.5
H92A C92 H92C 109.5
H92B C92 H92C 109.5
C86 C93 H93A 109.5
C86 C93 H93B 109.5
H93A C93 H93B 109.5
C86 C93 H93C 109.5
H93A C93 H93C 109.5
H93B C93 H93C 109.5
C92B C86B C79 114.3(17)
C92B C86B C93B 111.0(12)
C79 C86B C93B 108.4(13)
C92B C86B H86B 107.6
C79 C86B H86B 107.6
C93B C86B H86B 107.6
C86B C92B H92D 109.5
C86B C92B H92E 109.5
H92D C92B H92E 109.5
C86B C92B H92F 109.5
H92D C92B H92F 109.5
H92E C92B H92F 109.5
C86B C93B H93D 109.5
C86B C93B H93E 109.5
H93D C93B H93E 109.5
C86B C93B H93F 109.5
H93D C93B H93F 109.5
H93E C93B H93F 109.5
C87 C94 H94A 109.5
C87 C94 H94B 109.5
H94A C94 H94B 109.5
C87 C94 H94C 109.5
H94A C94 H94C 109.5
H94B C94 H94C 109.5
C87 C95 H95A 109.5
C87 C95 H95B 109.5
H95A C95 H95B 109.5
C87 C95 H95C 109.5
H95A C95 H95C 109.5
H95B C95 H95C 109.5
O3 C96 C98 108.2(4)
O3 C96 C99 110.8(4)
C98 C96 C99 113.0(4)
O3 C96 C97 108.6(4)
C98 C96 C97 105.6(5)
C99 C96 C97 110.4(4)
C96 C97 H97A 109.5
C96 C97 H97B 109.5
H97A C97 H97B 109.5
C96 C97 H97C 109.5
H97A C97 H97C 109.5
H97B C97 H97C 109.5
C96 C98 H98A 109.5
C96 C98 H98B 109.5
H98A C98 H98B 109.5
C96 C98 H98C 109.5
H98A C98 H98C 109.5
H98B C98 H98C 109.5
C96 C99 H99A 109.5
C96 C99 H99B 109.5
H99A C99 H99B 109.5
C96 C99 H99C 109.5
H99A C99 H99C 109.5
H99B C99 H99C 109.5

loop_
_geom_bond_atom_site_label_1
_geom_bond_atom_site_label_2
_geom_bond_distance
Cu1 O1 1.770(3)
Cu1 N2 1.900(3)
Cu1 N1 1.908(3)
N1 C1 1.326(5)
N1 C6 1.437(5)
N2 C3 1.314(5)
N2 C12 1.450(4)
O1 C30 1.420(5)
C1 C2 1.389(5)
C1 C4 1.531(5)
C1 C4B 1.534(10)
C2 C3 1.404(5)
C2 H2 0.9500
C3 C5 1.530(5)
C4 F2 1.321(6)
C4 F3 1.330(5)
C4 F1 1.333(5)
C4B F2B 1.324(11)
C4B F1B 1.332(11)
C4B F3B 1.332(11)
C5 F6 1.315(4)
C5 F4 1.328(4)
C5 F5 1.334(5)
C6 C7 1.403(6)
C6 C11 1.421(6)
C7 C8 1.394(6)
C7 C18 1.524(6)
C8 C9 1.389(8)
C8 H8 0.9500
C9 C10 1.370(8)
C9 H9 0.9500
C10 C11 1.392(7)
C10 H10 0.9500
C11 C19B 1.507(11)
C11 C19 1.508(7)
C12 C13 1.400(5)
C12 C17 1.408(5)
C13 C14 1.389(5)
C13 C20 1.508(5)
C14 C15 1.373(6)
C14 H14 0.9500
C15 C16 1.387(6)
C15 H15 0.9500
C16 C17 1.396(5)
C16 H16 0.9500
C17 C21 1.512(5)
C18 C22 1.533(7)
C18 C23 1.536(6)
C18 H18 1.0000
C20 C26 1.508(6)
C20 C27 1.524(5)
C20 H20 1.0000
C21 C28 1.530(5)
C21 C29 1.538(6)
C21 H21 1.0000
C22 H22A 0.9800
C22 H22B 0.9800
C22 H22C 0.9800
C23 H23A 0.9800
C23 H23B 0.9800
C23 H23C 0.9800
C19 C24 1.547(7)
C19 C25 1.553(7)
C19 H19 1.0000
C24 H24A 0.9800
C24 H24B 0.9800
C24 H24C 0.9800
C25 H25A 0.9800
C25 H25B 0.9800
C25 H25C 0.9800
C19B C24B 1.547(11)
C19B C25B 1.553(11)
C19B H19B 1.0000
C24B H24D 0.9800
C24B H24E 0.9800
C24B H24F 0.9800
C25B H25D 0.9800
C25B H25E 0.9800
C25B H25F 0.9800
C26 H26A 0.9800
C26 H26B 0.9800
C26 H26C 0.9800
C27 H27A 0.9800
C27 H27B 0.9800
C27 H27C 0.9800
C28 H28A 0.9800
C28 H28B 0.9800
C28 H28C 0.9800
C29 H29A 0.9800
C29 H29B 0.9800
C29 H29C 0.9800
C30 C32 1.520(6)
C30 C31 1.523(6)
C30 C33B 1.524(8)
C30 C31B 1.528(8)
C30 C33 1.532(6)
C30 C32B 1.535(7)
C31 H31A 0.9800
C31 H31B 0.9800
C31 H31C 0.9800
C32 H32A 0.9800
C32 H32B 0.9800
C32 H32C 0.9800
C33 H33A 0.9800
C33 H33B 0.9800
C33 H33C 0.9800
C31B H31D 0.9800
C31B H31E 0.9800
C31B H31F 0.9800
C32B H32D 0.9800
C32B H32E 0.9800
C32B H32F 0.9800
C33B H33D 0.9800
C33B H33E 0.9800
C33B H33F 0.9800
Cu2 O2 1.768(3)
Cu2 N4 1.901(3)
Cu2 N3 1.901(3)
N3 C34 1.320(5)
N3 C39 1.444(4)
N4 C36 1.310(5)
N4 C45 1.446(4)
O2 C63 1.413(5)
C34 C35 1.391(5)
C34 C37 1.533(5)
C34 C37B 1.542(11)
C35 C36 1.398(5)
C35 H35 0.9500
C36 C38 1.530(5)
C36 C38B 1.545(10)
C37 F8 1.321(5)
C37 F7 1.324(5)
C37 F9 1.331(5)
C37B F8B 1.328(11)
C37B F7B 1.329(11)
C37B F9B 1.339(11)
C38 F12 1.334(5)
C38 F11 1.335(5)
C38 F10 1.336(6)
C38B F12B 1.344(11)
C38B F11B 1.345(11)
C38B F10B 1.348(11)
C39 C40 1.393(5)
C39 C44 1.410(5)
C40 C41 1.382(6)
C40 C51 1.520(5)
C41 C42 1.378(6)
C41 H41 0.9500
C42 C43 1.381(6)
C42 H42 0.9500
C43 C44 1.382(6)
C43 H43 0.9500
C44 C52 1.520(6)
C45 C50 1.388(6)
C45 C46 1.405(6)
C46 C47 1.397(6)
C46 C53 1.510(6)
C47 C48 1.368(7)
C47 H47 0.9500
C48 C49 1.374(7)
C48 H48 0.9500
C49 C50 1.401(6)
C49 H49 0.9500
C50 C54 1.520(6)
C51 C56 1.531(5)
C51 C55 1.532(6)
C51 H51 1.0000
C52 C57 1.522(6)
C52 C58 1.530(6)
C52 H52 1.0000
C53 C59 1.515(7)
C53 C60 1.527(7)
C53 H53 1.0000
C54 C61 1.530(7)
C54 C62 1.533(6)
C54 H54 1.0000
C55 H55A 0.9800
C55 H55B 0.9800
C55 H55C 0.9800
C56 H56A 0.9800
C56 H56B 0.9800
C56 H56C 0.9800
C57 H57A 0.9800
C57 H57B 0.9800
C57 H57C 0.9800
C58 H58A 0.9800
C58 H58B 0.9800
C58 H58C 0.9800
C59 H59A 0.9800
C59 H59B 0.9800
C59 H59C 0.9800
C60 H60A 0.9800
C60 H60B 0.9800
C60 H60C 0.9800
C61 H61A 0.9800
C61 H61B 0.9800
C61 H61C 0.9800
C62 H62A 0.9800
C62 H62B 0.9800
C62 H62C 0.9800
C63 C66 1.518(6)
C63 C65 1.519(6)
C63 C64 1.528(6)
C64 H64A 0.9800
C64 H64B 0.9800
C64 H64C 0.9800
C65 H65A 0.9800
C65 H65B 0.9800
C65 H65C 0.9800
C66 H66A 0.9800
C66 H66B 0.9800
C66 H66C 0.9800
Cu3 O3 1.785(3)
Cu3 N6 1.892(3)
Cu3 N5 1.897(3)
N5 C67 1.316(5)
N5 C72 1.451(4)
N6 C69 1.322(5)
N6 C78 1.442(4)
O3 C96 1.408(5)
C67 C68 1.387(5)
C67 C70B 1.533(11)
C67 C70 1.534(5)
C68 C69 1.402(5)
C68 H68 0.9500
C69 C71B 1.531(9)
C69 C71 1.531(5)
C70 F15 1.319(5)
C70 F13 1.324(5)
C70 F14 1.337(5)
C70B F15B 1.319(11)
C70B F13B 1.324(11)
C70B F14B 1.338(11)
C71 F18 1.324(6)
C71 F16 1.330(6)
C71 F17 1.338(6)
C71B F18B 1.322(9)
C71B F16B 1.330(9)
C71B F17B 1.338(9)
C72 C77 1.401(5)
C72 C73 1.407(6)
C73 C74 1.389(5)
C73 C84 1.522(6)
C73 C84B 1.526(11)
C74 C75 1.377(6)
C74 H74 0.9500
C75 C76 1.371(6)
C75 H75 0.9500
C76 C77 1.393(5)
C76 H76 0.9500
C77 C85 1.530(6)
C77 C85B 1.533(10)
C78 C83 1.401(5)
C78 C79 1.414(5)
C79 C80 1.370(6)
C79 C86 1.528(7)
C79 C86B 1.529(10)
C80 C81 1.375(6)
C80 H80 0.9500
C81 C82 1.377(6)
C81 H81 0.9500
C82 C83 1.398(5)
C82 H82 0.9500
C83 C87 1.515(6)
C87 C94 1.517(6)
C87 C95 1.533(5)
C87 H87 1.0000
C84 C88 1.539(8)
C84 C89 1.545(7)
C84 H84 1.0000
C88 H88A 0.9800
C88 H88B 0.9800
C88 H88C 0.9800
C89 H89A 0.9800
C89 H89B 0.9800
C89 H89C 0.9800
C84B C88B 1.537(12)
C84B C89B 1.546(11)
C84B H84B 1.0000
C88B H88D 0.9800
C88B H88E 0.9800
C88B H88F 0.9800
C89B H89D 0.9800
C89B H89E 0.9800
C89B H89F 0.9800
C85 C90 1.522(8)
C85 C91 1.532(7)
C85 H85 1.0000
C90 H90A 0.9800
C90 H90B 0.9800
C90 H90C 0.9800
C91 H91A 0.9800
C91 H91B 0.9800
C91 H91C 0.9800
C85B C90B 1.524(11)
C85B C91B 1.535(10)
C85B H85B 1.0000
C90B H90D 0.9800
C90B H90E 0.9800
C90B H90F 0.9800
C91B H91D 0.9800
C91B H91E 0.9800
C91B H91F 0.9800
C86 C92 1.522(10)
C86 C93 1.555(10)
C86 H86 1.0000
C92 H92A 0.9800
C92 H92B 0.9800
C92 H92C 0.9800
C93 H93A 0.9800
C93 H93B 0.9800
C93 H93C 0.9800
C86B C92B 1.521(13)
C86B C93B 1.556(13)
C86B H86B 1.0000
C92B H92D 0.9800
C92B H92E 0.9800
C92B H92F 0.9800
C93B H93D 0.9800
C93B H93E 0.9800
C93B H93F 0.9800
C94 H94A 0.9800
C94 H94B 0.9800
C94 H94C 0.9800
C95 H95A 0.9800
C95 H95B 0.9800
C95 H95C 0.9800
C96 C98 1.506(7)
C96 C99 1.507(7)
C96 C97 1.564(7)
C97 H97A 0.9800
C97 H97B 0.9800
C97 H97C 0.9800
C98 H98A 0.9800
C98 H98B 0.9800
C98 H98C 0.9800
C99 H99A 0.9800
C99 H99B 0.9800
C99 H99C 0.9800
